data_7113609
loop_
_publ_author_name
'Matsuno, Tadahiro'
'Ichinohe, Masaaki'
'Sekiguchi, Akira'

_publ_section_title
;
 Photochemical isomerization of 1,2,5-trisilabicyclo[3.2.0]hepta-3,6-diene
 to 1,4,7-trisilabicyclo[2.2.1]hepta-2,5-diene
;
_journal_coden_ASTM CHCOFS
_journal_issue 10
_journal_name_full
;
 Chemical Communications (Cambridge, United Kingdom)
;
_journal_page_first 1200
_journal_page_last 1201
_journal_paper_doi 10.1039/b301536j
_journal_year 2003
_chemical_formula_sum 'C58 H110 Si7'
_chemical_formula_weight 1004.09
_chemical_name_systematic
;
1,4,7,7-tetrakis[di-tert-butyl(methyl)silyl]-2,5-Diphenyl-
1,4,7-trisilabicyclo[2.2.1]hepta-2,5-diene
;
_space_group_IT_number 14
_symmetry_cell_setting monoclinic
_symmetry_space_group_name_Hall '-P 2ybc'
_symmetry_space_group_name_H-M 'P 1 21/c 1'
_atom_sites_solution_hydrogens geom
_atom_sites_solution_primary direct
_atom_sites_solution_secondary difmap
_audit_creation_method SHELXL-97
_cell_angle_alpha 90.00
_cell_angle_beta 110.604(2)
_cell_angle_gamma 90.00
_cell_formula_units_Z 4
_cell_length_a 13.6260(3)
_cell_length_b 35.7560(12)
_cell_length_c 13.7020(5)
_cell_measurement_reflns_used 58842
_cell_measurement_temperature 120.0(0)
_cell_measurement_theta_max 27.92
_cell_measurement_theta_min 2.14
_cell_volume 6248.8(3)
_computing_cell_refinement 'HKL scalepack'
_computing_data_collection 'MacScience Xpress'
_computing_data_reduction Denzo
_computing_molecular_graphics ORTEP
_computing_publication_material CIFTAB
_computing_structure_refinement 'SHELXL-97 (Sheldrick, 1997)'
_computing_structure_solution SIR92
_diffrn_ambient_temperature 120.0(0)
_diffrn_measured_fraction_theta_full 0.973
_diffrn_measured_fraction_theta_max 0.973
_diffrn_measurement_device 'MacScience DIP2030 Image plate'
_diffrn_radiation_monochromator graphite
_diffrn_radiation_source 'rotating anode'
_diffrn_radiation_type MoK\a
_diffrn_radiation_wavelength 0.71070
_diffrn_reflns_av_R_equivalents 0.0660
_diffrn_reflns_av_sigmaI/netI 0.0567
_diffrn_reflns_limit_h_max 17
_diffrn_reflns_limit_h_min 0
_diffrn_reflns_limit_k_max 47
_diffrn_reflns_limit_k_min 0
_diffrn_reflns_limit_l_max 16
_diffrn_reflns_limit_l_min -18
_diffrn_reflns_number 58842
_diffrn_reflns_theta_full 27.92
_diffrn_reflns_theta_max 27.92
_diffrn_reflns_theta_min 2.14
_exptl_absorpt_coefficient_mu 0.186
_exptl_absorpt_correction_type none
_exptl_crystal_colour Colourless
_exptl_crystal_density_diffrn 1.067
_exptl_crystal_density_meas ?
_exptl_crystal_description Cube
_exptl_crystal_F_000 2224
_exptl_crystal_size_max 0.30
_exptl_crystal_size_mid 0.25
_exptl_crystal_size_min 0.20
_refine_diff_density_max 0.606
_refine_diff_density_min -0.478
_refine_diff_density_rms 0.075
_refine_ls_extinction_coef 0.0117(6)
_refine_ls_extinction_expression Fc^*^=kFc[1+0.001xFc^2^\l^3^/sin(2\q)]^-1/4^
_refine_ls_extinction_method SHELXL
_refine_ls_goodness_of_fit_ref 1.042
_refine_ls_hydrogen_treatment mixed
_refine_ls_matrix_type full
_refine_ls_number_parameters 587
_refine_ls_number_reflns 14571
_refine_ls_number_restraints 10
_refine_ls_restrained_S_all 1.044
_refine_ls_R_factor_all 0.0801
_refine_ls_R_factor_gt 0.0562
_refine_ls_shift/su_max 0.004
_refine_ls_shift/su_mean 0.000
_refine_ls_structure_factor_coef Fsqd
_refine_ls_weighting_details 'calc w=1/[\s^2^(Fo^2^)+(0.0828P)^2^+2.9926P] where P=(Fo^2^+2Fc^2^)/3'
_refine_ls_weighting_scheme calc
_refine_ls_wR_factor_gt 0.1412
_refine_ls_wR_factor_ref 0.1568
_reflns_number_gt 10952
_reflns_number_total 14571
_reflns_threshold_expression >2sigma(I)
_cod_duplicate_entry 7103649
_cod_data_source_file b301536j.txt
_cod_data_source_block shelxl
_cod_depositor_comments
;
The following automatic conversions were performed:

'_symmetry_cell_setting' value 'Monoclinic' changed to 'monoclinic'
according to
/usr/data/users/saulius/automatic-downloads/retrospective/RSC/lib/dictionaries/cif_core.dic
dictionary named 'cif_core.dic' version 2.4.2 from 2011-04-26.

Automatic conversion script
Id: cif_fix_values 2281 2013-09-26 08:29:07Z andrius 

The following automatic conversions were performed:

'_exptl_crystal_density_meas' value 'not measured' was changed to '?'
- the value is perceived as not measured.

Automatic conversion script
Id: cif_fix_values 3008 2015-01-20 13:52:24Z robertas 
;
_cod_original_sg_symbol_H-M 'P 21/c        '
_cod_database_code 7113609

loop_
_symmetry_equiv_pos_as_xyz
'x, y, z'
'-x, y+1/2, -z+1/2'
'-x, -y, -z'
'x, -y-1/2, z-1/2'

loop_
_atom_site_label
_atom_site_type_symbol
_atom_site_fract_x
_atom_site_fract_y
_atom_site_fract_z
_atom_site_U_iso_or_equiv
_atom_site_adp_type
_atom_site_occupancy
_atom_site_symmetry_multiplicity
_atom_site_calc_flag
_atom_site_refinement_flags
Si1 Si 0.86663(4) 0.105588(16) 0.18835(5) 0.01626(13) Uani 1 1 d .
Si2 Si 1.09703(4) 0.103456(16) 0.32423(5) 0.01602(13) Uani 1 1 d .
Si3 Si 0.95074(4) 0.134129(16) 0.36157(5) 0.01568(13) Uani 1 1 d .
Si4 Si 0.70612(5) 0.111892(18) 0.03723(5) 0.02028(14) Uani 1 1 d .
Si5 Si 1.28348(4) 0.087255(17) 0.40689(5) 0.01896(14) Uani 1 1 d .
Si6 Si 0.90255(5) 0.102465(17) 0.49839(5) 0.01900(14) Uani 1 1 d .
Si7 Si 0.96282(5) 0.202722(17) 0.34490(5) 0.01901(14) Uani 1 1 d .
C1 C 0.92448(16) 0.05631(6) 0.22302(18) 0.0184(4) Uani 1 1 d .
C2 C 1.02694(16) 0.05698(6) 0.28493(18) 0.0182(4) Uani 1 1 d .
H2 H 1.0628 0.0347 0.3081 0.022 Uiso 1 1 calc R
C3 C 1.06687(16) 0.12732(6) 0.19021(17) 0.0174(4) Uani 1 1 d .
C4 C 0.96306(16) 0.12755(6) 0.13419(18) 0.0187(4) Uani 1 1 d .
H4 H 0.9388 0.1386 0.0685 0.022 Uiso 1 1 calc R
C5 C 0.87313(17) 0.02051(6) 0.17750(18) 0.0213(4) Uani 1 1 d .
C6 C 0.78124(19) 0.00774(7) 0.1902(2) 0.0272(5) Uani 1 1 d .
H6 H 0.7512 0.0216 0.2299 0.033 Uiso 1 1 calc R
C7 C 0.7343(2) -0.02557(8) 0.1435(2) 0.0343(6) Uani 1 1 d .
H7 H 0.6736 -0.0339 0.1531 0.041 Uiso 1 1 calc R
C8 C 0.7770(2) -0.04637(7) 0.0834(2) 0.0349(6) Uani 1 1 d .
H8 H 0.7443 -0.0682 0.0513 0.042 Uiso 1 1 calc R
C9 C 0.8689(2) -0.03441(7) 0.0711(2) 0.0336(6) Uani 1 1 d .
H9 H 0.8982 -0.0484 0.0310 0.040 Uiso 1 1 calc R
C10 C 0.91742(19) -0.00153(7) 0.1189(2) 0.0261(5) Uani 1 1 d .
H10 H 0.9800 0.0059 0.1119 0.031 Uiso 1 1 calc R
C11 C 1.14113(16) 0.14271(6) 0.14241(18) 0.0192(4) Uani 1 1 d .
C12 C 1.22403(18) 0.16651(7) 0.1961(2) 0.0257(5) Uani 1 1 d .
H12 H 1.2333 0.1737 0.2640 0.031 Uiso 1 1 calc R
C13 C 1.29316(19) 0.17958(7) 0.1486(2) 0.0318(6) Uani 1 1 d .
H13 H 1.3480 0.1953 0.1853 0.038 Uiso 1 1 calc R
C14 C 1.2806(2) 0.16930(7) 0.0477(2) 0.0314(6) Uani 1 1 d .
H14 H 1.3277 0.1776 0.0171 0.038 Uiso 1 1 calc R
C15 C 1.1972(2) 0.14647(7) -0.0076(2) 0.0296(5) Uani 1 1 d .
H15 H 1.1873 0.1399 -0.0761 0.036 Uiso 1 1 calc R
C16 C 1.12851(18) 0.13345(7) 0.0394(2) 0.0238(5) Uani 1 1 d .
H16 H 1.0728 0.1182 0.0015 0.029 Uiso 1 1 calc R
C17 C 0.71405(18) 0.16280(7) 0.0002(2) 0.0274(5) Uani 1 1 d .
H17A H 0.7797 0.1671 -0.0092 0.041 Uiso 1 1 calc R
H17B H 0.7090 0.1787 0.0546 0.041 Uiso 1 1 calc R
H17C H 0.6575 0.1682 -0.0636 0.041 Uiso 1 1 calc R
C18 C 0.57174(18) 0.10655(7) 0.0541(2) 0.0271(5) Uani 1 1 d .
C19 C 0.55143(19) 0.06785(8) 0.0934(2) 0.0318(6) Uani 1 1 d .
H19A H 0.6064 0.0622 0.1581 0.048 Uiso 1 1 calc R
H19B H 0.5499 0.0491 0.0426 0.048 Uiso 1 1 calc R
H19C H 0.4854 0.0682 0.1038 0.048 Uiso 1 1 calc R
C20 C 0.56615(19) 0.13610(8) 0.1335(2) 0.0330(6) Uani 1 1 d .
H20A H 0.6213 0.1317 0.1991 0.049 Uiso 1 1 calc R
H20B H 0.4995 0.1344 0.1425 0.049 Uiso 1 1 calc R
H20C H 0.5742 0.1606 0.1085 0.049 Uiso 1 1 calc R
C21 C 0.48182(19) 0.11443(9) -0.0498(2) 0.0351(6) Uani 1 1 d .
H21A H 0.4837 0.0963 -0.1009 0.053 Uiso 1 1 calc R
H21B H 0.4900 0.1391 -0.0738 0.053 Uiso 1 1 calc R
H21C H 0.4159 0.1128 -0.0394 0.053 Uiso 1 1 calc R
C22 C 0.71660(19) 0.08232(7) -0.07781(19) 0.0254(5) Uani 1 1 d .
C23 C 0.8313(2) 0.07694(8) -0.0708(2) 0.0307(5) Uani 1 1 d .
H23A H 0.8701 0.0646 -0.0066 0.046 Uiso 1 1 calc R
H23B H 0.8622 0.1009 -0.0730 0.046 Uiso 1 1 calc R
H23C H 0.8328 0.0620 -0.1285 0.046 Uiso 1 1 calc R
C24 C 0.6672(2) 0.04324(7) -0.0833(2) 0.0317(6) Uani 1 1 d .
H24A H 0.7011 0.0302 -0.0189 0.048 Uiso 1 1 calc R
H24B H 0.6758 0.0293 -0.1397 0.048 Uiso 1 1 calc R
H24C H 0.5938 0.0458 -0.0948 0.048 Uiso 1 1 calc R
C25 C 0.6601(2) 0.10246(8) -0.1821(2) 0.0354(6) Uani 1 1 d .
H25A H 0.6897 0.1269 -0.1803 0.053 Uiso 1 1 calc R
H25B H 0.5869 0.1047 -0.1928 0.053 Uiso 1 1 calc R
H25C H 0.6687 0.0883 -0.2381 0.053 Uiso 1 1 calc R
C26 C 1.37604(17) 0.12717(7) 0.4119(2) 0.0269(5) Uani 1 1 d .
H26A H 1.3627 0.1365 0.3427 0.040 Uiso 1 1 calc R
H26B H 1.4471 0.1185 0.4408 0.040 Uiso 1 1 calc R
H26C H 1.3654 0.1469 0.4548 0.040 Uiso 1 1 calc R
C27 C 1.31845(18) 0.07166(7) 0.54917(19) 0.0252(5) Uani 1 1 d .
C28 C 1.3277(2) 0.10678(8) 0.6169(2) 0.0318(6) Uani 1 1 d .
H28A H 1.2628 0.1204 0.5925 0.048 Uiso 1 1 calc R
H28B H 1.3833 0.1224 0.6124 0.048 Uiso 1 1 calc R
H28C H 1.3427 0.0995 0.6881 0.048 Uiso 1 1 calc R
C29 C 1.2324(2) 0.04597(8) 0.5604(2) 0.0340(6) Uani 1 1 d .
H29A H 1.2265 0.0240 0.5183 0.051 Uiso 1 1 calc R
H29B H 1.1667 0.0591 0.5377 0.051 Uiso 1 1 calc R
H29C H 1.2503 0.0388 0.6321 0.051 Uiso 1 1 calc R
C30 C 1.4248(2) 0.05121(8) 0.5931(2) 0.0361(6) Uani 1 1 d .
H30A H 1.4227 0.0290 0.5530 0.054 Uiso 1 1 calc R
H30B H 1.4383 0.0445 0.6645 0.054 Uiso 1 1 calc R
H30C H 1.4795 0.0674 0.5893 0.054 Uiso 1 1 calc R
C31 C 1.31230(17) 0.04904(6) 0.3203(2) 0.0228(5) Uani 1 1 d .
C32 C 1.28369(19) 0.00907(7) 0.3432(2) 0.0274(5) Uani 1 1 d .
H32A H 1.3189 0.0035 0.4157 0.041 Uiso 1 1 calc R
H32B H 1.3051 -0.0085 0.3015 0.041 Uiso 1 1 calc R
H32C H 1.2093 0.0073 0.3266 0.041 Uiso 1 1 calc R
C33 C 1.43082(19) 0.04915(8) 0.3376(2) 0.0317(6) Uani 1 1 d .
H33A H 1.4515 0.0737 0.3241 0.047 Uiso 1 1 calc R
H33B H 1.4446 0.0315 0.2911 0.047 Uiso 1 1 calc R
H33C H 1.4700 0.0422 0.4084 0.047 Uiso 1 1 calc R
C34 C 1.2544(2) 0.05724(7) 0.2042(2) 0.0295(5) Uani 1 1 d .
H34A H 1.2711 0.0821 0.1885 0.044 Uiso 1 1 calc R
H34B H 1.1802 0.0552 0.1886 0.044 Uiso 1 1 calc R
H34C H 1.2758 0.0396 0.1629 0.044 Uiso 1 1 calc R
C35 C 0.94193(19) 0.05143(6) 0.5005(2) 0.0267(5) Uani 1 1 d .
H35A H 1.0165 0.0497 0.5182 0.040 Uiso 1 1 calc R
H35B H 0.9074 0.0406 0.4330 0.040 Uiso 1 1 calc R
H35C H 0.9218 0.0382 0.5515 0.040 Uiso 1 1 calc R
C36 C 0.75179(17) 0.10070(7) 0.46199(19) 0.0226(5) Uani 1 1 d .
C37 C 0.71021(19) 0.07390(8) 0.3688(2) 0.0292(5) Uani 1 1 d .
H37A H 0.7441 0.0500 0.3872 0.044 Uiso 1 1 calc R
H37B H 0.7247 0.0840 0.3104 0.044 Uiso 1 1 calc R
H37C H 0.6359 0.0709 0.3506 0.044 Uiso 1 1 calc R
C38 C 0.7210(2) 0.08471(8) 0.5519(2) 0.0310(6) Uani 1 1 d .
H38A H 0.7543 0.0609 0.5727 0.047 Uiso 1 1 calc R
H38B H 0.6463 0.0817 0.5288 0.047 Uiso 1 1 calc R
H38C H 0.7433 0.1016 0.6100 0.047 Uiso 1 1 calc R
C39 C 0.69656(19) 0.13849(7) 0.4310(2) 0.0305(5) Uani 1 1 d .
H39A H 0.7217 0.1555 0.4886 0.046 Uiso 1 1 calc R
H39B H 0.6223 0.1352 0.4125 0.046 Uiso 1 1 calc R
H39C H 0.7111 0.1484 0.3724 0.046 Uiso 1 1 calc R
C40 C 0.97460(18) 0.12091(7) 0.63827(19) 0.0241(5) Uani 1 1 d .
C41 C 0.9287(2) 0.15702(8) 0.6639(2) 0.0362(6) Uani 1 1 d .
H41A H 0.8566 0.1530 0.6559 0.054 Uiso 1 1 calc R
H41B H 0.9332 0.1765 0.6174 0.054 Uiso 1 1 calc R
H41C H 0.9675 0.1642 0.7345 0.054 Uiso 1 1 calc R
C42 C 1.08956(19) 0.12790(8) 0.6517(2) 0.0326(6) Uani 1 1 d .
H42A H 1.1194 0.1054 0.6358 0.049 Uiso 1 1 calc R
H42B H 1.1277 0.1352 0.7224 0.049 Uiso 1 1 calc R
H42C H 1.0936 0.1475 0.6053 0.049 Uiso 1 1 calc R
C43 C 0.9742(2) 0.09113(9) 0.7201(2) 0.0384(6) Uani 1 1 d .
H43A H 1.0026 0.0681 0.7054 0.058 Uiso 1 1 calc R
H43B H 0.9036 0.0871 0.7172 0.058 Uiso 1 1 calc R
H43C H 1.0162 0.0997 0.7884 0.058 Uiso 1 1 calc R
C44 C 0.9628(2) 0.21179(6) 0.2087(2) 0.0251(5) Uani 1 1 d .
H44A H 0.8990 0.2024 0.1585 0.038 Uiso 1 1 calc R
H44B H 1.0216 0.1994 0.2000 0.038 Uiso 1 1 calc R
H44C H 0.9678 0.2382 0.1988 0.038 Uiso 1 1 calc R
C45 C 0.84364(18) 0.23115(6) 0.3502(2) 0.0250(5) Uani 1 1 d .
C46 C 0.8226(2) 0.22697(8) 0.4524(2) 0.0326(6) Uani 1 1 d .
H46A H 0.8829 0.2352 0.5095 0.049 Uiso 1 1 calc R
H46B H 0.8088 0.2012 0.4624 0.049 Uiso 1 1 calc R
H46C H 0.7630 0.2419 0.4493 0.049 Uiso 1 1 calc R
C47 C 0.74649(19) 0.21799(8) 0.2587(2) 0.0320(6) Uani 1 1 d .
H47A H 0.7595 0.2205 0.1945 0.048 Uiso 1 1 calc R
H47B H 0.6871 0.2330 0.2557 0.048 Uiso 1 1 calc R
H47C H 0.7323 0.1923 0.2688 0.048 Uiso 1 1 calc R
C48 C 0.8574(2) 0.27334(7) 0.3343(3) 0.0364(6) Uani 1 1 d .
H48A H 0.8705 0.2771 0.2706 0.055 Uiso 1 1 calc R
H48B H 0.9155 0.2828 0.3918 0.055 Uiso 1 1 calc R
H48C H 0.7947 0.2864 0.3308 0.055 Uiso 1 1 calc R
C49 C 1.09439(18) 0.22293(6) 0.4382(2) 0.0239(5) Uani 1 1 d .
C50 C 1.18050(18) 0.19339(7) 0.4592(2) 0.0287(5) Uani 1 1 d .
H50A H 1.1840 0.1848 0.3941 0.043 Uiso 1 1 calc R
H50B H 1.1649 0.1727 0.4960 0.043 Uiso 1 1 calc R
H50C H 1.2466 0.2041 0.5005 0.043 Uiso 1 1 calc R
C51 C 1.1276(2) 0.25638(7) 0.3852(3) 0.0369(6) Uani 1 1 d .
H51A H 1.0756 0.2757 0.3712 0.055 Uiso 1 1 calc R
H51B H 1.1341 0.2483 0.3209 0.055 Uiso 1 1 calc R
H51C H 1.1938 0.2659 0.4306 0.055 Uiso 1 1 calc R
C52 C 1.0913(2) 0.23631(8) 0.5439(2) 0.0333(6) Uani 1 1 d .
H52A H 1.0376 0.2549 0.5324 0.050 Uiso 1 1 calc R
H52B H 1.1579 0.2469 0.5844 0.050 Uiso 1 1 calc R
H52C H 1.0764 0.2155 0.5806 0.050 Uiso 1 1 calc R
C53 C 0.3555(5) 0.20100(16) -0.2340(5) 0.116(2) Uani 1 1 d D
H53A H 0.3615 0.1929 -0.2984 0.175 Uiso 1 1 calc R
H53B H 0.2895 0.2134 -0.2479 0.175 Uiso 1 1 calc R
H53C H 0.3593 0.1797 -0.1902 0.175 Uiso 1 1 calc R
C54 C 0.4473(5) 0.22868(16) -0.1772(5) 0.108(2) Uani 1 1 d D
H54A H 0.5138 0.2160 -0.1634 0.129 Uiso 1 1 calc R
H54B H 0.4448 0.2497 -0.2229 0.129 Uiso 1 1 calc R
C55 C 0.4416(4) 0.24259(17) -0.0794(5) 0.0923(16) Uani 1 1 d D
H55A H 0.4482 0.2215 -0.0331 0.111 Uiso 1 1 calc R
H55B H 0.3726 0.2533 -0.0935 0.111 Uiso 1 1 calc R
C56 C 0.5223(3) 0.27143(13) -0.0228(4) 0.0732(13) Uani 1 1 d D
H56A H 0.5918 0.2614 -0.0104 0.088 Uiso 1 1 calc R
H56B H 0.5137 0.2934 -0.0666 0.088 Uiso 1 1 calc R
C57 C 0.5136(3) 0.28265(13) 0.0796(4) 0.0736(13) Uani 1 1 d D
H57A H 0.4430 0.2916 0.0671 0.088 Uiso 1 1 calc R
H57B H 0.5246 0.2607 0.1239 0.088 Uiso 1 1 calc R
C58 C 0.5895(3) 0.31222(13) 0.1361(4) 0.0804(14) Uani 1 1 d D
H58A H 0.5796 0.3180 0.2004 0.121 Uiso 1 1 calc R
H58B H 0.5780 0.3343 0.0936 0.121 Uiso 1 1 calc R
H58C H 0.6597 0.3034 0.1506 0.121 Uiso 1 1 calc R

loop_
_atom_site_aniso_label
_atom_site_aniso_U_11
_atom_site_aniso_U_22
_atom_site_aniso_U_33
_atom_site_aniso_U_23
_atom_site_aniso_U_13
_atom_site_aniso_U_12
Si1 0.0159(3) 0.0176(3) 0.0150(3) -0.0001(2) 0.0050(2) -0.0010(2)
Si2 0.0156(3) 0.0169(3) 0.0154(3) -0.0009(2) 0.0052(2) -0.0010(2)
Si3 0.0170(3) 0.0163(3) 0.0148(3) -0.0008(2) 0.0069(2) -0.0014(2)
Si4 0.0178(3) 0.0244(3) 0.0164(3) 0.0004(2) 0.0033(2) -0.0002(2)
Si5 0.0163(3) 0.0208(3) 0.0186(3) -0.0003(2) 0.0048(2) 0.0004(2)
Si6 0.0215(3) 0.0205(3) 0.0173(3) 0.0004(2) 0.0096(2) -0.0023(2)
Si7 0.0217(3) 0.0159(3) 0.0208(3) -0.0008(2) 0.0093(2) -0.0013(2)
C1 0.0213(10) 0.0188(10) 0.0159(11) -0.0006(8) 0.0075(8) -0.0006(8)
C2 0.0195(10) 0.0175(10) 0.0170(11) -0.0003(8) 0.0056(8) 0.0003(8)
C3 0.0198(9) 0.0175(10) 0.0160(11) -0.0004(8) 0.0075(8) 0.0003(8)
C4 0.0214(10) 0.0190(10) 0.0162(11) 0.0009(8) 0.0071(8) 0.0013(8)
C5 0.0233(10) 0.0210(10) 0.0164(11) 0.0004(8) 0.0029(8) -0.0010(8)
C6 0.0303(12) 0.0259(12) 0.0249(13) -0.0039(10) 0.0090(10) -0.0089(10)
C7 0.0362(13) 0.0324(14) 0.0301(15) -0.0003(11) 0.0064(11) -0.0159(11)
C8 0.0445(15) 0.0213(12) 0.0276(15) -0.0033(10) -0.0015(11) -0.0092(10)
C9 0.0419(14) 0.0227(12) 0.0284(15) -0.0056(10) 0.0027(11) 0.0054(10)
C10 0.0271(11) 0.0236(11) 0.0235(13) -0.0029(9) 0.0038(9) 0.0009(9)
C11 0.0199(10) 0.0182(10) 0.0214(12) 0.0026(8) 0.0096(8) 0.0014(8)
C12 0.0228(10) 0.0271(12) 0.0287(14) 0.0003(9) 0.0108(9) -0.0015(9)
C13 0.0242(11) 0.0297(13) 0.0450(17) 0.0058(11) 0.0165(11) -0.0029(10)
C14 0.0290(12) 0.0317(13) 0.0419(17) 0.0152(11) 0.0229(11) 0.0063(10)
C15 0.0358(13) 0.0332(13) 0.0273(14) 0.0089(10) 0.0203(11) 0.0084(10)
C16 0.0270(11) 0.0245(11) 0.0231(13) 0.0021(9) 0.0128(9) 0.0023(9)
C17 0.0252(11) 0.0268(12) 0.0256(13) 0.0041(9) 0.0035(9) 0.0035(9)
C18 0.0197(10) 0.0358(13) 0.0242(13) -0.0029(10) 0.0056(9) -0.0017(9)
C19 0.0247(11) 0.0410(15) 0.0297(15) -0.0021(11) 0.0096(10) -0.0076(10)
C20 0.0244(11) 0.0420(15) 0.0328(15) -0.0050(11) 0.0105(10) 0.0009(11)
C21 0.0198(11) 0.0491(16) 0.0295(15) 0.0007(12) 0.0000(10) 0.0002(11)
C22 0.0284(11) 0.0300(12) 0.0170(12) -0.0012(9) 0.0070(9) -0.0004(9)
C23 0.0322(12) 0.0392(14) 0.0224(13) -0.0046(10) 0.0116(10) 0.0007(11)
C24 0.0389(13) 0.0328(13) 0.0237(14) -0.0079(10) 0.0113(11) -0.0053(11)
C25 0.0390(14) 0.0463(16) 0.0177(13) 0.0019(11) 0.0058(10) -0.0011(12)
C26 0.0186(10) 0.0252(11) 0.0359(15) -0.0007(10) 0.0084(9) -0.0009(9)
C27 0.0230(11) 0.0307(12) 0.0191(12) 0.0012(9) 0.0041(9) 0.0028(9)
C28 0.0302(12) 0.0382(14) 0.0227(13) -0.0028(10) 0.0039(10) 0.0021(10)
C29 0.0367(13) 0.0369(14) 0.0293(15) 0.0072(11) 0.0127(11) -0.0015(11)
C30 0.0315(13) 0.0449(16) 0.0253(14) 0.0039(11) 0.0018(10) 0.0112(12)
C31 0.0225(10) 0.0225(11) 0.0240(13) 0.0006(9) 0.0088(9) 0.0035(8)
C32 0.0298(12) 0.0237(11) 0.0283(14) -0.0019(9) 0.0097(10) 0.0037(9)
C33 0.0246(11) 0.0337(13) 0.0414(17) -0.0005(11) 0.0175(11) 0.0055(10)
C34 0.0345(13) 0.0291(12) 0.0254(14) -0.0001(10) 0.0111(10) 0.0094(10)
C35 0.0310(12) 0.0228(11) 0.0308(14) 0.0024(10) 0.0163(10) -0.0024(9)
C36 0.0222(10) 0.0272(11) 0.0215(12) 0.0004(9) 0.0116(9) -0.0026(9)
C37 0.0244(11) 0.0365(13) 0.0290(14) -0.0036(10) 0.0124(10) -0.0085(10)
C38 0.0309(12) 0.0379(14) 0.0306(15) 0.0027(11) 0.0187(11) -0.0081(11)
C39 0.0244(11) 0.0330(13) 0.0353(15) 0.0017(11) 0.0121(10) -0.0001(10)
C40 0.0277(11) 0.0296(12) 0.0161(11) 0.0010(9) 0.0089(9) 0.0007(9)
C41 0.0414(14) 0.0390(15) 0.0286(15) -0.0106(12) 0.0127(12) 0.0014(12)
C42 0.0292(12) 0.0433(15) 0.0237(14) -0.0043(11) 0.0073(10) -0.0037(11)
C43 0.0460(15) 0.0489(17) 0.0185(13) 0.0080(12) 0.0093(11) -0.0067(13)
C44 0.0345(12) 0.0210(11) 0.0232(13) 0.0013(9) 0.0143(10) 0.0003(9)
C45 0.0271(11) 0.0214(11) 0.0282(14) 0.0002(9) 0.0119(10) 0.0013(9)
C46 0.0334(13) 0.0363(14) 0.0328(15) -0.0034(11) 0.0175(11) 0.0008(11)
C47 0.0268(12) 0.0341(13) 0.0340(16) 0.0019(11) 0.0094(10) 0.0046(10)
C48 0.0443(15) 0.0209(12) 0.0473(19) 0.0032(11) 0.0201(13) 0.0071(11)
C49 0.0261(11) 0.0208(11) 0.0261(13) -0.0069(9) 0.0107(9) -0.0054(9)
C50 0.0235(11) 0.0285(12) 0.0335(15) -0.0069(10) 0.0093(10) -0.0046(9)
C51 0.0391(14) 0.0257(12) 0.0473(19) -0.0014(12) 0.0169(13) -0.0119(11)
C52 0.0343(13) 0.0357(14) 0.0306(15) -0.0126(11) 0.0122(11) -0.0050(11)
C53 0.118(5) 0.097(4) 0.086(5) -0.015(3) -0.023(4) 0.024(3)
C54 0.141(5) 0.098(4) 0.074(4) 0.012(3) 0.026(4) 0.047(4)
C55 0.086(3) 0.113(4) 0.078(4) 0.002(3) 0.030(3) -0.006(3)
C56 0.060(2) 0.066(3) 0.098(4) 0.001(2) 0.033(2) 0.003(2)
C57 0.048(2) 0.080(3) 0.084(4) 0.027(3) 0.013(2) 0.002(2)
C58 0.069(3) 0.081(3) 0.081(4) 0.021(3) 0.014(2) -0.005(2)

loop_
_atom_type_symbol
_atom_type_description
_atom_type_scat_dispersion_real
_atom_type_scat_dispersion_imag
_atom_type_scat_source
C C 0.0033 0.0016 'International Tables Vol C Tables 4.2.6.8 and 6.1.1.4'
H H 0.0000 0.0000 'International Tables Vol C Tables 4.2.6.8 and 6.1.1.4'
Si Si 0.0817 0.0704 'International Tables Vol C Tables 4.2.6.8 and 6.1.1.4'

loop_
_geom_angle_atom_site_label_1
_geom_angle_atom_site_label_2
_geom_angle_atom_site_label_3
_geom_angle
C4 Si1 C1 101.33(9)
C4 Si1 Si4 99.67(7)
C1 Si1 Si4 117.57(7)
C4 Si1 Si3 93.10(7)
C1 Si1 Si3 97.49(7)
Si4 Si1 Si3 138.97(3)
C2 Si2 C3 101.50(10)
C2 Si2 Si5 105.04(7)
C3 Si2 Si5 112.41(7)
C2 Si2 Si3 94.88(7)
C3 Si2 Si3 94.77(7)
Si5 Si2 Si3 141.62(3)
Si1 Si3 Si6 112.56(3)
Si1 Si3 Si7 110.19(3)
Si6 Si3 Si7 124.67(3)
Si1 Si3 Si2 75.73(3)
Si6 Si3 Si2 113.68(3)
Si7 Si3 Si2 109.56(3)
C17 Si4 C18 105.75(11)
C17 Si4 C22 106.05(12)
C18 Si4 C22 112.69(11)
C17 Si4 Si1 101.36(8)
C18 Si4 Si1 119.60(9)
C22 Si4 Si1 109.79(8)
C26 Si5 C27 104.98(12)
C26 Si5 C31 106.16(11)
C27 Si5 C31 112.68(11)
C26 Si5 Si2 114.01(8)
C27 Si5 Si2 112.53(7)
C31 Si5 Si2 106.45(7)
C35 Si6 C40 105.67(11)
C35 Si6 C36 103.94(10)
C40 Si6 C36 112.85(10)
C35 Si6 Si3 107.64(8)
C40 Si6 Si3 114.70(8)
C36 Si6 Si3 111.15(8)
C44 Si7 C49 105.38(11)
C44 Si7 C45 103.72(11)
C49 Si7 C45 111.88(10)
C44 Si7 Si3 106.48(8)
C49 Si7 Si3 112.63(8)
C45 Si7 Si3 115.63(8)
C2 C1 C5 120.45(19)
C2 C1 Si1 112.43(16)
C5 C1 Si1 126.49(16)
C1 C2 Si2 119.85(16)
C1 C2 H2 120.1
Si2 C2 H2 120.1
C4 C3 C11 119.0(2)
C4 C3 Si2 111.86(16)
C11 C3 Si2 129.05(16)
C3 C4 Si1 120.48(17)
C3 C4 H4 119.8
Si1 C4 H4 119.8
C6 C5 C10 118.1(2)
C6 C5 C1 122.6(2)
C10 C5 C1 119.3(2)
C7 C6 C5 120.5(2)
C7 C6 H6 119.8
C5 C6 H6 119.8
C8 C7 C6 120.8(2)
C8 C7 H7 119.6
C6 C7 H7 119.6
C7 C8 C9 119.6(2)
C7 C8 H8 120.2
C9 C8 H8 120.2
C8 C9 C10 120.1(3)
C8 C9 H9 119.9
C10 C9 H9 119.9
C9 C10 C5 120.9(2)
C9 C10 H10 119.5
C5 C10 H10 119.5
C12 C11 C16 117.6(2)
C12 C11 C3 122.7(2)
C16 C11 C3 119.6(2)
C11 C12 C13 120.6(2)
C11 C12 H12 119.7
C13 C12 H12 119.7
C14 C13 C12 120.7(2)
C14 C13 H13 119.7
C12 C13 H13 119.7
C13 C14 C15 119.5(2)
C13 C14 H14 120.3
C15 C14 H14 120.3
C14 C15 C16 120.0(3)
C14 C15 H15 120.0
C16 C15 H15 120.0
C15 C16 C11 121.6(2)
C15 C16 H16 119.2
C11 C16 H16 119.2
Si4 C17 H17A 109.5
Si4 C17 H17B 109.5
H17A C17 H17B 109.5
Si4 C17 H17C 109.5
H17A C17 H17C 109.5
H17B C17 H17C 109.5
C20 C18 C21 107.9(2)
C20 C18 C19 108.0(2)
C21 C18 C19 107.7(2)
C20 C18 Si4 107.54(16)
C21 C18 Si4 110.46(18)
C19 C18 Si4 115.05(17)
C18 C19 H19A 109.5
C18 C19 H19B 109.5
H19A C19 H19B 109.5
C18 C19 H19C 109.5
H19A C19 H19C 109.5
H19B C19 H19C 109.5
C18 C20 H20A 109.5
C18 C20 H20B 109.5
H20A C20 H20B 109.5
C18 C20 H20C 109.5
H20A C20 H20C 109.5
H20B C20 H20C 109.5
C18 C21 H21A 109.5
C18 C21 H21B 109.5
H21A C21 H21B 109.5
C18 C21 H21C 109.5
H21A C21 H21C 109.5
H21B C21 H21C 109.5
C24 C22 C25 108.1(2)
C24 C22 C23 107.8(2)
C25 C22 C23 106.2(2)
C24 C22 Si4 112.16(17)
C25 C22 Si4 110.00(18)
C23 C22 Si4 112.27(17)
C22 C23 H23A 109.5
C22 C23 H23B 109.5
H23A C23 H23B 109.5
C22 C23 H23C 109.5
H23A C23 H23C 109.5
H23B C23 H23C 109.5
C22 C24 H24A 109.5
C22 C24 H24B 109.5
H24A C24 H24B 109.5
C22 C24 H24C 109.5
H24A C24 H24C 109.5
H24B C24 H24C 109.5
C22 C25 H25A 109.5
C22 C25 H25B 109.5
H25A C25 H25B 109.5
C22 C25 H25C 109.5
H25A C25 H25C 109.5
H25B C25 H25C 109.5
Si5 C26 H26A 109.5
Si5 C26 H26B 109.5
H26A C26 H26B 109.5
Si5 C26 H26C 109.5
H26A C26 H26C 109.5
H26B C26 H26C 109.5
C29 C27 C28 109.3(2)
C29 C27 C30 108.8(2)
C28 C27 C30 106.5(2)
C29 C27 Si5 110.43(17)
C28 C27 Si5 108.30(18)
C30 C27 Si5 113.41(18)
C27 C28 H28A 109.5
C27 C28 H28B 109.5
H28A C28 H28B 109.5
C27 C28 H28C 109.5
H28A C28 H28C 109.5
H28B C28 H28C 109.5
C27 C29 H29A 109.5
C27 C29 H29B 109.5
H29A C29 H29B 109.5
C27 C29 H29C 109.5
H29A C29 H29C 109.5
H29B C29 H29C 109.5
C27 C30 H30A 109.5
C27 C30 H30B 109.5
H30A C30 H30B 109.5
C27 C30 H30C 109.5
H30A C30 H30C 109.5
H30B C30 H30C 109.5
C34 C31 C32 108.3(2)
C34 C31 C33 106.6(2)
C32 C31 C33 107.21(19)
C34 C31 Si5 111.03(15)
C32 C31 Si5 114.12(17)
C33 C31 Si5 109.24(17)
C31 C32 H32A 109.5
C31 C32 H32B 109.5
H32A C32 H32B 109.5
C31 C32 H32C 109.5
H32A C32 H32C 109.5
H32B C32 H32C 109.5
C31 C33 H33A 109.5
C31 C33 H33B 109.5
H33A C33 H33B 109.5
C31 C33 H33C 109.5
H33A C33 H33C 109.5
H33B C33 H33C 109.5
C31 C34 H34A 109.5
C31 C34 H34B 109.5
H34A C34 H34B 109.5
C31 C34 H34C 109.5
H34A C34 H34C 109.5
H34B C34 H34C 109.5
Si6 C35 H35A 109.5
Si6 C35 H35B 109.5
H35A C35 H35B 109.5
Si6 C35 H35C 109.5
H35A C35 H35C 109.5
H35B C35 H35C 109.5
C39 C36 C37 108.6(2)
C39 C36 C38 107.6(2)
C37 C36 C38 107.9(2)
C39 C36 Si6 114.56(16)
C37 C36 Si6 106.37(15)
C38 C36 Si6 111.60(17)
C36 C37 H37A 109.5
C36 C37 H37B 109.5
H37A C37 H37B 109.5
C36 C37 H37C 109.5
H37A C37 H37C 109.5
H37B C37 H37C 109.5
C36 C38 H38A 109.5
C36 C38 H38B 109.5
H38A C38 H38B 109.5
C36 C38 H38C 109.5
H38A C38 H38C 109.5
H38B C38 H38C 109.5
C36 C39 H39A 109.5
C36 C39 H39B 109.5
H39A C39 H39B 109.5
C36 C39 H39C 109.5
H39A C39 H39C 109.5
H39B C39 H39C 109.5
C41 C40 C42 108.6(2)
C41 C40 C43 108.0(2)
C42 C40 C43 106.8(2)
C41 C40 Si6 114.19(17)
C42 C40 Si6 108.38(17)
C43 C40 Si6 110.66(18)
C40 C41 H41A 109.5
C40 C41 H41B 109.5
H41A C41 H41B 109.5
C40 C41 H41C 109.5
H41A C41 H41C 109.5
H41B C41 H41C 109.5
C40 C42 H42A 109.5
C40 C42 H42B 109.5
H42A C42 H42B 109.5
C40 C42 H42C 109.5
H42A C42 H42C 109.5
H42B C42 H42C 109.5
C40 C43 H43A 109.5
C40 C43 H43B 109.5
H43A C43 H43B 109.5
C40 C43 H43C 109.5
H43A C43 H43C 109.5
H43B C43 H43C 109.5
Si7 C44 H44A 109.5
Si7 C44 H44B 109.5
H44A C44 H44B 109.5
Si7 C44 H44C 109.5
H44A C44 H44C 109.5
H44B C44 H44C 109.5
C46 C45 C47 109.3(2)
C46 C45 C48 107.1(2)
C47 C45 C48 107.2(2)
C46 C45 Si7 114.28(18)
C47 C45 Si7 107.50(17)
C48 C45 Si7 111.25(17)
C45 C46 H46A 109.5
C45 C46 H46B 109.5
H46A C46 H46B 109.5
C45 C46 H46C 109.5
H46A C46 H46C 109.5
H46B C46 H46C 109.5
C45 C47 H47A 109.5
C45 C47 H47B 109.5
H47A C47 H47B 109.5
C45 C47 H47C 109.5
H47A C47 H47C 109.5
H47B C47 H47C 109.5
C45 C48 H48A 109.5
C45 C48 H48B 109.5
H48A C48 H48B 109.5
C45 C48 H48C 109.5
H48A C48 H48C 109.5
H48B C48 H48C 109.5
C50 C49 C52 108.1(2)
C50 C49 C51 106.9(2)
C52 C49 C51 108.1(2)
C50 C49 Si7 109.70(15)
C52 C49 Si7 114.26(16)
C51 C49 Si7 109.52(19)
C49 C50 H50A 109.5
C49 C50 H50B 109.5
H50A C50 H50B 109.5
C49 C50 H50C 109.5
H50A C50 H50C 109.5
H50B C50 H50C 109.5
C49 C51 H51A 109.5
C49 C51 H51B 109.5
H51A C51 H51B 109.5
C49 C51 H51C 109.5
H51A C51 H51C 109.5
H51B C51 H51C 109.5
C49 C52 H52A 109.5
C49 C52 H52B 109.5
H52A C52 H52B 109.5
C49 C52 H52C 109.5
H52A C52 H52C 109.5
H52B C52 H52C 109.5
C54 C53 H53A 109.5
C54 C53 H53B 109.5
H53A C53 H53B 109.5
C54 C53 H53C 109.5
H53A C53 H53C 109.5
H53B C53 H53C 109.5
C55 C54 C53 112.3(6)
C55 C54 H54A 109.1
C53 C54 H54A 109.1
C55 C54 H54B 109.1
C53 C54 H54B 109.1
H54A C54 H54B 107.9
C54 C55 C56 116.1(5)
C54 C55 H55A 108.3
C56 C55 H55A 108.3
C54 C55 H55B 108.3
C56 C55 H55B 108.3
H55A C55 H55B 107.4
C57 C56 C55 112.3(4)
C57 C56 H56A 109.2
C55 C56 H56A 109.2
C57 C56 H56B 109.2
C55 C56 H56B 109.2
H56A C56 H56B 107.9
C58 C57 C56 113.9(4)
C58 C57 H57A 108.8
C56 C57 H57A 108.8
C58 C57 H57B 108.8
C56 C57 H57B 108.8
H57A C57 H57B 107.7
C57 C58 H58A 109.5
C57 C58 H58B 109.5
H58A C58 H58B 109.5
C57 C58 H58C 109.5
H58A C58 H58C 109.5
H58B C58 H58C 109.5

loop_
_geom_bond_atom_site_label_1
_geom_bond_atom_site_label_2
_geom_bond_distance
Si1 C4 1.892(2)
Si1 C1 1.920(2)
Si1 Si4 2.4360(8)
Si1 Si3 2.4646(9)
Si2 C2 1.898(2)
Si2 C3 1.933(2)
Si2 Si5 2.4591(8)
Si2 Si3 2.4811(8)
Si3 Si6 2.4686(8)
Si3 Si7 2.4741(8)
Si4 C17 1.903(3)
Si4 C18 1.934(2)
Si4 C22 1.945(3)
Si5 C26 1.890(2)
Si5 C27 1.920(3)
Si5 C31 1.938(2)
Si6 C35 1.899(2)
Si6 C40 1.936(3)
Si6 C36 1.937(2)
Si7 C44 1.894(3)
Si7 C49 1.938(2)
Si7 C45 1.939(2)
C1 C2 1.355(3)
C1 C5 1.487(3)
C2 H2 0.9300
C3 C4 1.351(3)
C3 C11 1.491(3)
C4 H4 0.9300
C5 C6 1.400(3)
C5 C10 1.403(3)
C6 C7 1.396(3)
C6 H6 0.9300
C7 C8 1.381(4)
C7 H7 0.9300
C8 C9 1.388(4)
C8 H8 0.9300
C9 C10 1.394(3)
C9 H9 0.9300
C10 H10 0.9300
C11 C12 1.399(3)
C11 C16 1.401(3)
C12 C13 1.401(3)
C12 H12 0.9300
C13 C14 1.382(4)
C13 H13 0.9300
C14 C15 1.388(4)
C14 H14 0.9300
C15 C16 1.390(3)
C15 H15 0.9300
C16 H16 0.9300
C17 H17A 0.9600
C17 H17B 0.9600
C17 H17C 0.9600
C18 C20 1.538(4)
C18 C21 1.543(3)
C18 C19 1.545(4)
C19 H19A 0.9600
C19 H19B 0.9600
C19 H19C 0.9600
C20 H20A 0.9600
C20 H20B 0.9600
C20 H20C 0.9600
C21 H21A 0.9600
C21 H21B 0.9600
C21 H21C 0.9600
C22 C24 1.541(3)
C22 C25 1.543(4)
C22 C23 1.544(3)
C23 H23A 0.9600
C23 H23B 0.9600
C23 H23C 0.9600
C24 H24A 0.9600
C24 H24B 0.9600
C24 H24C 0.9600
C25 H25A 0.9600
C25 H25B 0.9600
C25 H25C 0.9600
C26 H26A 0.9600
C26 H26B 0.9600
C26 H26C 0.9600
C27 C29 1.539(3)
C27 C28 1.540(4)
C27 C30 1.544(3)
C28 H28A 0.9600
C28 H28B 0.9600
C28 H28C 0.9600
C29 H29A 0.9600
C29 H29B 0.9600
C29 H29C 0.9600
C30 H30A 0.9600
C30 H30B 0.9600
C30 H30C 0.9600
C31 C34 1.535(3)
C31 C32 1.542(3)
C31 C33 1.547(3)
C32 H32A 0.9600
C32 H32B 0.9600
C32 H32C 0.9600
C33 H33A 0.9600
C33 H33B 0.9600
C33 H33C 0.9600
C34 H34A 0.9600
C34 H34B 0.9600
C34 H34C 0.9600
C35 H35A 0.9600
C35 H35B 0.9600
C35 H35C 0.9600
C36 C39 1.532(3)
C36 C37 1.536(3)
C36 C38 1.544(3)
C37 H37A 0.9600
C37 H37B 0.9600
C37 H37C 0.9600
C38 H38A 0.9600
C38 H38B 0.9600
C38 H38C 0.9600
C39 H39A 0.9600
C39 H39B 0.9600
C39 H39C 0.9600
C40 C41 1.528(4)
C40 C42 1.532(3)
C40 C43 1.548(3)
C41 H41A 0.9600
C41 H41B 0.9600
C41 H41C 0.9600
C42 H42A 0.9600
C42 H42B 0.9600
C42 H42C 0.9600
C43 H43A 0.9600
C43 H43B 0.9600
C43 H43C 0.9600
C44 H44A 0.9600
C44 H44B 0.9600
C44 H44C 0.9600
C45 C46 1.532(4)
C45 C47 1.542(4)
C45 C48 1.545(3)
C46 H46A 0.9600
C46 H46B 0.9600
C46 H46C 0.9600
C47 H47A 0.9600
C47 H47B 0.9600
C47 H47C 0.9600
C48 H48A 0.9600
C48 H48B 0.9600
C48 H48C 0.9600
C49 C50 1.529(3)
C49 C52 1.540(3)
C49 C51 1.547(3)
C50 H50A 0.9600
C50 H50B 0.9600
C50 H50C 0.9600
C51 H51A 0.9600
C51 H51B 0.9600
C51 H51C 0.9600
C52 H52A 0.9600
C52 H52B 0.9600
C52 H52C 0.9600
C53 C54 1.570(7)
C53 H53A 0.9600
C53 H53B 0.9600
C53 H53C 0.9600
C54 C55 1.458(7)
C54 H54A 0.9700
C54 H54B 0.9700
C55 C56 1.508(6)
C55 H55A 0.9700
C55 H55B 0.9700
C56 C57 1.504(6)
C56 H56A 0.9700
C56 H56B 0.9700
C57 C58 1.491(6)
C57 H57A 0.9700
C57 H57B 0.9700
C58 H58A 0.9600
C58 H58B 0.9600
C58 H58C 0.9600
